data_7009032
loop_
_publ_author_name
'Wong, Wai-Yeung'
'Choi, Ka-Ho'
'Cheah, Kwok-Wai'

_publ_contact_author
;
    ENTER NAME
 ENTER ADDRESS
;
_publ_section_title
;
 Novel blue luminescent platinum acetylide materials with a 9-acridone
 or a dansyl group
 [dansyl&#x2005;=&#x2005;5-(dimethylamino)naphthalene-1-sulfonyl]
;
_journal_issue 2
_journal_name_full 'Journal of the Chemical Society, Dalton Transactions'
_journal_page_first 113
_journal_paper_doi 10.1039/a908198d
_journal_year 2000
_chemical_formula_moiety 'C56 H74 N2 O2 P2 Pt '
_chemical_formula_sum 'C56 H74 N2 O2 P2 Pt'
_chemical_formula_weight 1064.25
_space_group_IT_number 14
_symmetry_cell_setting monoclinic
_symmetry_Int_Tables_number 14
_symmetry_space_group_name_Hall '-P 2ybc'
_symmetry_space_group_name_H-M 'P 1 21/c 1'
_audit_creation_date 'Sat Nov 27 11:29:14 1999'
_audit_creation_method 'from TEXRAY.INF file'
_cell_angle_alpha 90
_cell_angle_beta 100.632(1)
_cell_angle_gamma 90
_cell_formula_units_Z 2
_cell_length_a 9.9213(5)
_cell_length_b 15.3887(8)
_cell_length_c 18.1315(9)
_cell_measurement_reflns_used 0
_cell_measurement_temperature 298.2
_cell_measurement_theta_max 0.0
_cell_measurement_theta_min 0.0
_cell_volume 2720.7(2)
_computing_cell_refinement 'Bruker Axs Smart 1000 CCD'
_computing_data_collection 'Bruker Axs Smart 1000 CCD'
_computing_data_reduction SAINT
_computing_publication_material teXsan
_computing_structure_refinement teXsan
_computing_structure_solution 'SIR 92'
_diffrn_ambient_temperature 298.2
_diffrn_measurement_device 'Bruker Axs Smart 1000 CCD'
_diffrn_measurement_method 'omega scans with profile analysis'
_diffrn_orient_matrix_UB_11 0.00000
_diffrn_orient_matrix_UB_12 0.00000
_diffrn_orient_matrix_UB_13 0.00000
_diffrn_orient_matrix_UB_21 0.00000
_diffrn_orient_matrix_UB_22 0.00000
_diffrn_orient_matrix_UB_23 0.00000
_diffrn_orient_matrix_UB_31 0.00000
_diffrn_orient_matrix_UB_32 0.00000
_diffrn_orient_matrix_UB_33 0.00000
_diffrn_radiation_detector 'CCD area detector'
_diffrn_radiation_monochromator graphite
_diffrn_radiation_source 'X-ray tube'
_diffrn_radiation_type MoKalpha
_diffrn_radiation_wavelength 0.7107
_diffrn_reflns_av_R_equivalents 2.43
_diffrn_reflns_limit_h_max 12
_diffrn_reflns_limit_h_min -12
_diffrn_reflns_limit_k_max 20
_diffrn_reflns_limit_k_min -15
_diffrn_reflns_limit_l_max 19
_diffrn_reflns_limit_l_min -22
_diffrn_reflns_number 16000
_diffrn_reflns_reduction_process 'Lp corrections applied'
_diffrn_reflns_theta_max 27.51
_diffrn_reflns_theta_min 1.75
_diffrn_standards_decay_% 0.00
_diffrn_standards_interval_count 0
_diffrn_standards_number 0
_exptl_absorpt_coefficient_mu 2.667
_exptl_absorpt_correction_type none
_exptl_crystal_colour colorless
_exptl_crystal_density_diffrn 1.299
_exptl_crystal_density_meas ?
_exptl_crystal_description block
_exptl_crystal_F_000 1096.00
_exptl_crystal_size_max 0.35
_exptl_crystal_size_mid 0.32
_exptl_crystal_size_min 0.27
_refine_diff_density_max 0.62
_refine_diff_density_min -0.32
_refine_ls_extinction_method none
_refine_ls_goodness_of_fit_obs 1.109
_refine_ls_hydrogen_treatment noref
_refine_ls_matrix_type full
_refine_ls_number_parameters 275
_refine_ls_number_reflns 3811
_refine_ls_number_restraints 0
_refine_ls_R_factor_obs 0.0337
_refine_ls_shift/esd_max 0.0130
_refine_ls_structure_factor_coef F
_refine_ls_weighting_scheme sigma
_refine_ls_wR_factor_obs 0.0404
_reflns_number_observed 3811
_reflns_number_total 6301
_reflns_observed_criterion 1.50
_cod_data_source_file a908198d.txt
_cod_data_source_block 1
_cod_depositor_comments
;
The following automatic conversions were performed:

'_atom_site_thermal_displace_type' tag value 'Uij' was replaced with
'Uani' value 65 times.

Automatic conversion script
Id: cif_fix_values 1646 2011-03-28 12:23:43Z adriana 
;
_cod_original_sg_symbol_H-M 'P 21/c     '
_cod_original_formula_sum 'C56 H74 N2 O2 P2 Pt '
_cod_database_code 7009032

loop_
_symmetry_equiv_pos_as_xyz
'   +x,   +y,   +z'
'   -x,1/2+y,1/2-z'
'   -x,   -y,   -z'
'   +x,1/2-y,1/2+z'

loop_
_atom_site_aniso_label
_atom_site_aniso_U_11
_atom_site_aniso_U_22
_atom_site_aniso_U_33
_atom_site_aniso_U_12
_atom_site_aniso_U_13
_atom_site_aniso_U_23
Pt(1) 0.0808(2) 0.0335(1) 0.0489(1) -0.0018(2) 0.0155(1) 0.0002(2)
P(1) 0.088(1) 0.0420(7) 0.0485(7) -0.0042(7) 0.0160(7) 0.0007(6)
O(1) 0.107(3) 0.059(2) 0.055(2) 0.005(2) 0.013(2) 0.009(2)
N(1) 0.065(3) 0.039(2) 0.055(2) -0.002(2) 0.017(2) -0.001(2)
C(1) 0.096(4) 0.081(4) 0.067(4) -0.007(4) 0.000(2) 0.005(3)
C(5) 0.103(5) 0.047(3) 0.068(3) -0.016(3) 0.028(3) -0.006(3)
C(6) 0.161(7) 0.070(4) 0.073(4) -0.030(4) 0.049(4) -0.001(3)
C(7) 0.156(7) 0.073(4) 0.089(4) -0.039(5) 0.030(5) -0.003(4)
C(8) 0.181(9) 0.156(8) 0.095(5) -0.078(7) 0.025(5) 0.028(5)
C(9) 0.112(4) 0.056(3) 0.071(4) 0.013(3) 0.042(3) 0.003(3)
C(10) 0.111(5) 0.109(5) 0.092(5) 0.006(4) 0.032(3) 0.021(4)
C(11) 0.171(8) 0.141(8) 0.142(7) 0.078(7) 0.070(6) 0.013(6)
C(12) 0.159(10) 0.24(1) 0.22(1) 0.10(1) 0.050(7) 0.04(1)
C(13) 0.067(3) 0.046(3) 0.060(3) -0.001(2) 0.017(2) -0.013(2)
C(14) 0.074(3) 0.066(4) 0.090(4) -0.016(3) 0.031(3) -0.012(3)
C(15) 0.069(4) 0.108(6) 0.112(5) -0.018(4) 0.020(3) -0.027(3)
C(16) 0.060(4) 0.126(6) 0.098(5) 0.003(3) -0.002(4) -0.022(4)
C(17) 0.078(3) 0.087(5) 0.063(3) 0.013(3) 0.001(3) -0.003(3)
C(18) 0.070(3) 0.052(3) 0.057(3) 0.001(2) 0.015(2) -0.011(2)
C(19) 0.075(3) 0.047(3) 0.044(2) 0.000(2) 0.013(2) -0.009(2)
C(20) 0.071(2) 0.038(2) 0.050(2) -0.001(2) 0.018(2) -0.009(2)
C(21) 0.081(3) 0.044(4) 0.070(3) -0.012(2) 0.032(2) -0.007(2)
C(22) 0.070(3) 0.088(4) 0.095(4) -0.018(3) 0.028(3) -0.018(3)
C(23) 0.058(3) 0.087(5) 0.092(4) 0.000(3) 0.005(3) -0.015(3)
C(24) 0.066(3) 0.057(3) 0.069(3) 0.006(3) 0.004(3) -0.004(3)
C(25) 0.061(2) 0.037(2) 0.056(3) 0.002(2) 0.017(2) -0.007(2)
C(26) 0.093(4) 0.040(2) 0.059(3) -0.004(3) 0.025(3) 0.004(2)
C(27) 0.085(4) 0.042(2) 0.055(3) -0.003(3) 0.019(3) 0.000(2)
C(28) 0.088(4) 0.037(2) 0.052(3) -0.001(3) 0.019(3) 0.004(2)

loop_
_atom_site_label
_atom_site_fract_x
_atom_site_fract_y
_atom_site_fract_z
_atom_site_U_iso_or_equiv
_atom_site_thermal_displace_type
_atom_site_calc_flag
_atom_site_calc_attached_atom
Pt(1) 1.0000 0.0000 1.0000 0.05393(8) Uani ? ?
P(1) 1.0490(2) 0.04244(9) 0.88630(7) 0.0592(4) Uani ? ?
O(1) 0.9325(4) 0.5332(3) 0.8392(2) 0.074(1) Uani ? ?
N(1) 0.9666(4) 0.3455(3) 1.0007(2) 0.052(1) Uani ? ?
C(1) 0.8969(6) 0.0430(5) 0.8144(3) 0.083(2) Uani ? ?
C(2) 0.7778(8) 0.1005(6) 0.8309(4) 0.140(3) Uani ? ?
C(3) 0.6464(7) 0.0872(7) 0.7683(6) 0.192(5) Uani ? ?
C(4) 0.624(2) 0.165(1) 0.7158(10) 0.218(9) Uani ? ?
C(4a) 0.530(1) 0.140(2) 0.785(1) 0.224(9) Uani ? ?
C(5) 1.1262(7) 0.1502(3) 0.8845(3) 0.072(2) Uani ? ?
C(6) 1.1594(8) 0.1801(4) 0.8093(4) 0.098(2) Uani ? ?
C(7) 1.2130(9) 0.2673(4) 0.8082(4) 0.105(3) Uani ? ?
C(8) 1.251(1) 0.2941(6) 0.7363(4) 0.144(4) Uani ? ?
C(9) 1.1645(7) -0.0307(4) 0.8492(3) 0.077(2) Uani ? ?
C(10) 1.3006(8) -0.0437(6) 0.9001(4) 0.102(2) Uani ? ?
C(11) 1.389(1) -0.1155(6) 0.8746(5) 0.146(4) Uani ? ?
C(12) 1.522(1) -0.1333(9) 0.9266(7) 0.204(6) Uani ? ?
C(13) 0.8427(6) 0.3577(3) 0.9539(3) 0.057(1) Uani ? ?
C(14) 0.7247(7) 0.3075(4) 0.9611(3) 0.075(2) Uani ? ?
C(15) 0.6010(7) 0.3216(5) 0.9153(4) 0.096(2) Uani ? ?
C(16) 0.5880(7) 0.3848(6) 0.8601(4) 0.097(3) Uani ? ?
C(17) 0.6978(7) 0.4345(4) 0.8507(3) 0.077(2) Uani ? ?
C(18) 0.8268(6) 0.4206(3) 0.8968(3) 0.059(1) Uani ? ?
C(19) 0.9441(6) 0.4726(3) 0.8849(3) 0.055(1) Uani ? ?
C(20) 1.0755(5) 0.4465(3) 0.9289(3) 0.052(1) Uani ? ?
C(21) 1.1959(6) 0.4849(3) 0.9152(3) 0.063(2) Uani ? ?
C(22) 1.3206(7) 0.4615(5) 0.9537(4) 0.083(2) Uani ? ?
C(23) 1.3273(6) 0.3967(4) 1.0079(4) 0.080(2) Uani ? ?
C(24) 1.2142(6) 0.3575(4) 1.0237(3) 0.065(2) Uani ? ?
C(25) 1.0841(5) 0.3828(3) 0.9847(3) 0.050(1) Uani ? ?
C(26) 0.9752(6) 0.2900(3) 1.0677(3) 0.063(1) Uani ? ?
C(27) 0.9916(6) 0.1969(3) 1.0515(3) 0.060(1) Uani ? ?
C(28) 0.9985(6) 0.1236(3) 1.0337(3) 0.058(1) Uani ? ?
H(1) 1.3187 0.2560 0.7244 0.1727 Uani ? ?
H(2) 1.1718 0.2919 0.6976 0.1727 Uani ? ?
H(3) 1.2854 0.3518 0.7407 0.1727 Uani ? ?
H(4) 1.5047 -0.1493 0.9745 0.2452 Uani ? ?
H(5) 1.5688 -0.1793 0.9069 0.2452 Uani ? ?
H(6) 1.5777 -0.0825 0.9312 0.2452 Uani ? ?
H(7) 0.7572 0.0849 0.8783 0.1684 Uani ? ?
H(8) 0.8047 0.1598 0.8318 0.1684 Uani ? ?
H(9) 1.0644 0.1912 0.8990 0.0859 Uani ? ?
H(10) 1.2093 0.1503 0.9202 0.0859 Uani ? ?
H(11) 1.2255 0.1413 0.7961 0.1171 Uani ? ?
H(12) 1.0775 0.1769 0.7728 0.1171 Uani ? ?
H(13) 1.1453 0.3065 0.8191 0.1263 Uani ? ?
H(14) 1.2927 0.2714 0.8462 0.1263 Uani ? ?
H(15) 1.1209 -0.0856 0.8405 0.0918 Uani ? ?
H(16) 1.1806 -0.0075 0.8030 0.0918 Uani ? ?
H(17) 1.3502 0.0093 0.9027 0.1226 Uani ? ?
H(18) 1.2843 -0.0583 0.9486 0.1226 Uani ? ?
H(19) 1.3371 -0.1677 0.8692 0.1755 Uani ? ?
H(20) 1.4092 -0.0991 0.8273 0.1755 Uani ? ?
H(21) 1.0516 0.3081 1.1040 0.0754 Uani ? ?
H(22) 0.8935 0.2971 1.0874 0.0754 Uani ? ?
H(23) 0.7324 0.2635 0.9984 0.0896 Uani ? ?
H(24) 0.5235 0.2879 0.9214 0.1153 Uani ? ?
H(25) 0.5017 0.3937 0.8283 0.1160 Uani ? ?
H(26) 0.6872 0.4784 0.8133 0.0929 Uani ? ?
H(27) 1.1902 0.5287 0.8779 0.0755 Uani ? ?
H(28) 1.4016 0.4885 0.9440 0.0991 Uani ? ?
H(29) 1.4147 0.3796 1.0348 0.0963 Uani ? ?
H(30) 1.2224 0.3132 1.0608 0.0777 Uani ? ?
H(31) 0.9219 0.0632 0.7692 0.0999 Uani ? ?
H(32) 0.8644 -0.0151 0.8076 0.0999 Uani ? ?

loop_
_atom_type_symbol
_atom_type_oxidation_number
_atom_type_number_in_cell
_atom_type_scat_dispersion_real
_atom_type_scat_dispersion_imag
_atom_type_scat_source
H 0 148 0.000 0.000 'International Tables'
C 0 112 0.003 0.002 'International Tables'
N 0 4 0.006 0.003 'International Tables'
O 0 4 0.011 0.006 'International Tables'
P 0 4 0.102 0.094 'International Tables'
Pt 0 2 -1.703 8.390 'International Tables'

loop_
_geom_angle_atom_site_label_1
_geom_angle_atom_site_label_2
_geom_angle_atom_site_label_3
_geom_angle
_geom_angle_site_symmetry_1
_geom_angle_site_symmetry_2
_geom_angle_site_symmetry_3
_geom_angle_publ_flag
P(1) Pt(1) P(1) 180.0 ? ? ? yes
P(1) Pt(1) C(28) 91.1(2) ? ? ? yes
P(1) Pt(1) C(28) 88.9(2) ? ? ? yes
P(1) Pt(1) C(28) 88.9(2) ? ? ? yes
P(1) Pt(1) C(28) 91.1(2) ? ? ? yes
C(28) Pt(1) C(28) 180.0 ? ? ? yes
Pt(1) P(1) C(1) 111.3(2) ? ? ? yes
Pt(1) P(1) C(5) 115.6(2) ? ? ? yes
Pt(1) P(1) C(9) 114.0(2) ? ? ? yes
C(1) P(1) C(5) 106.3(3) ? ? ? yes
C(1) P(1) C(9) 103.6(3) ? ? ? yes
C(5) P(1) C(9) 105.0(3) ? ? ? yes
C(13) N(1) C(25) 120.7(5) ? ? ? yes
C(13) N(1) C(26) 119.8(4) ? ? ? yes
C(25) N(1) C(26) 119.5(5) ? ? ? yes
P(1) C(1) C(2) 115.4(5) ? ? ? yes
C(1) C(2) C(3) 110.2(5) ? ? ? yes
C(2) C(3) C(4) 110.6(5) ? ? ? yes
C(2) C(3) C(4a) 110.4(6) ? ? ? yes
C(4) C(3) C(4a) 70(1) ? ? ? yes
C(3) C(4) C(4a) 53.8(8) ? ? ? yes
C(3) C(4a) C(4) 55.3(8) ? ? ? yes
P(1) C(5) C(6) 116.6(4) ? ? ? yes
C(5) C(6) C(7) 115.6(6) ? ? ? yes
C(6) C(7) C(8) 115.1(7) ? ? ? yes
P(1) C(9) C(10) 114.3(5) ? ? ? yes
C(9) C(10) C(11) 114.3(8) ? ? ? yes
C(10) C(11) C(12) 115.4(10) ? ? ? yes
N(1) C(13) C(14) 121.7(5) ? ? ? yes
N(1) C(13) C(18) 121.1(5) ? ? ? yes
C(14) C(13) C(18) 117.2(6) ? ? ? yes
C(13) C(14) C(15) 121.2(7) ? ? ? yes
C(14) C(15) C(16) 120.2(7) ? ? ? yes
C(15) C(16) C(17) 120.9(7) ? ? ? yes
C(16) C(17) C(18) 119.9(6) ? ? ? yes
C(13) C(18) C(17) 120.5(6) ? ? ? yes
C(13) C(18) C(19) 120.2(5) ? ? ? yes
C(17) C(18) C(19) 119.3(6) ? ? ? yes
O(1) C(19) C(18) 122.2(5) ? ? ? yes
O(1) C(19) C(20) 122.5(5) ? ? ? yes
C(18) C(19) C(20) 115.2(5) ? ? ? yes
C(19) C(20) C(21) 119.8(5) ? ? ? yes
C(19) C(20) C(25) 121.2(5) ? ? ? yes
C(21) C(20) C(25) 119.0(5) ? ? ? yes
C(20) C(21) C(22) 121.8(6) ? ? ? yes
C(21) C(22) C(23) 118.4(6) ? ? ? yes
C(22) C(23) C(24) 122.4(6) ? ? ? yes
C(23) C(24) C(25) 119.3(6) ? ? ? yes
N(1) C(25) C(20) 120.2(5) ? ? ? yes
N(1) C(25) C(24) 120.8(5) ? ? ? yes
C(20) C(25) C(24) 119.0(5) ? ? ? yes
N(1) C(26) C(27) 112.9(4) ? ? ? yes
C(26) C(27) C(28) 175.2(6) ? ? ? yes
Pt(1) C(28) C(27) 176.9(6) ? ? ? yes

loop_
_geom_bond_atom_site_label_1
_geom_bond_atom_site_label_2
_geom_bond_distance
_geom_bond_site_symmetry_1
_geom_bond_site_symmetry_2
_geom_bond_publ_flag
Pt(1) P(1) 2.298(1) ? ? yes
Pt(1) P(1) 2.298(1) ? ? yes
Pt(1) C(28) 2.000(5) ? ? yes
Pt(1) C(28) 2.000(5) ? ? yes
P(1) C(1) 1.803(6) ? ? yes
P(1) C(5) 1.830(6) ? ? yes
P(1) C(9) 1.821(6) ? ? yes
O(1) C(19) 1.239(6) ? ? yes
N(1) C(13) 1.371(7) ? ? yes
N(1) C(25) 1.377(7) ? ? yes
N(1) C(26) 1.475(6) ? ? yes
C(1) C(2) 1.549(6) ? ? yes
C(2) C(3) 1.577(7) ? ? yes
C(3) C(4) 1.521(8) ? ? yes
C(3) C(4a) 1.494(8) ? ? yes
C(4) C(4a) 1.75(3) ? ? yes
C(5) C(6) 1.532(8) ? ? yes
C(6) C(7) 1.445(9) ? ? yes
C(7) C(8) 1.478(9) ? ? yes
C(9) C(10) 1.50(1) ? ? yes
C(10) C(11) 1.53(1) ? ? yes
C(11) C(12) 1.50(1) ? ? yes
C(13) C(14) 1.428(8) ? ? yes
C(13) C(18) 1.404(7) ? ? yes
C(14) C(15) 1.366(10) ? ? yes
C(15) C(16) 1.38(1) ? ? yes
C(16) C(17) 1.367(9) ? ? yes
C(17) C(18) 1.410(8) ? ? yes
C(18) C(19) 1.460(8) ? ? yes
C(19) C(20) 1.454(8) ? ? yes
C(20) C(21) 1.395(7) ? ? yes
C(20) C(25) 1.401(7) ? ? yes
C(21) C(22) 1.352(9) ? ? yes
C(22) C(23) 1.393(9) ? ? yes
C(23) C(24) 1.351(9) ? ? yes
C(24) C(25) 1.407(8) ? ? yes
C(26) C(27) 1.477(7) ? ? yes
C(27) C(28) 1.178(7) ? ? yes
